data_2006298
loop_
_publ_author_name
' Frank H. Herbstein'
'Moshe Kapon'
'Quin-Chuang Yang'

_publ_contact_author
;
            Frank H. Herbstein
            Department of Chemistry, Technion-Israel Institute of Technology,
            Haifa, Israel 32000
;
_publ_section_title
;
 Bis(phenyl)-1-carbamoylguanidinium <i>N</i>-Phenylcarbamidonitrilate.
 Revision of an Earlier Proposal
;
_journal_issue 7
_journal_name_full 'Acta Crystallographica Section C'
_journal_page_first 922
_journal_page_last 925
_journal_paper_doi 10.1107/S0108270197003259
_journal_volume 53
_journal_year 1997
_chemical_formula_moiety 'C14 H15 N4 O1 1+, C8 H6 N3 O1 1-'
_chemical_formula_sum 'C22 H21 N7 O2'
_chemical_formula_weight 415.46
_chemical_melting_point .439E-305
_chemical_name_systematic
;
bis(phenyl)-1-carbamoylguanidinium phenylcarbamidonitrilate
;
_space_group_IT_number 2
_symmetry_cell_setting triclinic
_symmetry_space_group_name_Hall '-P 1'
_symmetry_space_group_name_H-M 'P -1'
_audit_creation_method SHELXL
_cell_angle_alpha 107.63(2)
_cell_angle_beta 94.57(2)
_cell_angle_gamma 107.12(2)
_cell_formula_units_Z 2
_cell_length_a 7.638(2)
_cell_length_b 10.603(3)
_cell_length_c 14.364(5)
_cell_measurement_reflns_used 25
_cell_measurement_temperature 293(2)
_cell_measurement_theta_max 10.88
_cell_measurement_theta_min 7.06
_cell_volume 1041.2(6)
_computing_molecular_graphics 'ORTEPII (Johnson, 1976)'
_computing_structure_refinement 'SHELXL93 (Sheldrick, 1993)'
_computing_structure_solution 'SHELXS86 (Sheldrick, 1990)'
_diffrn_ambient_temperature 293(2)
_diffrn_measurement_device 'Siemens R3m/V diffractometer'
_diffrn_measurement_method '\q/2\q scans'
_diffrn_radiation_monochromator graphite
_diffrn_radiation_source 'fine-focus sealed tube'
_diffrn_radiation_type MoK\a
_diffrn_radiation_wavelength 0.71073
_diffrn_reflns_av_R_equivalents 0.0000
_diffrn_reflns_av_sigmaI/netI 0.0271
_diffrn_reflns_limit_h_max 9
_diffrn_reflns_limit_h_min 0
_diffrn_reflns_limit_k_max 12
_diffrn_reflns_limit_k_min -12
_diffrn_reflns_limit_l_max 16
_diffrn_reflns_limit_l_min -17
_diffrn_reflns_number 3667
_diffrn_reflns_theta_max 25.05
_diffrn_reflns_theta_min 2.14
_diffrn_standards_decay_% 1.0
_diffrn_standards_interval_count 100
_diffrn_standards_number 2
_exptl_absorpt_coefficient_mu 0.090
_exptl_absorpt_correction_type none
_exptl_crystal_colour colourless
_exptl_crystal_density_diffrn 1.325
_exptl_crystal_description 'block prism'
_exptl_crystal_F_000 436
_exptl_crystal_size_max 0.5
_exptl_crystal_size_mid 0.5
_exptl_crystal_size_min 0.5
_refine_diff_density_max 0.17
_refine_diff_density_min -0.12
_refine_ls_extinction_coef 0.031(7)
_refine_ls_extinction_method SHELXL
_refine_ls_goodness_of_fit_all 1.062
_refine_ls_goodness_of_fit_obs 1.091
_refine_ls_hydrogen_treatment refall
_refine_ls_matrix_type full
_refine_ls_number_parameters 366
_refine_ls_number_reflns 3667
_refine_ls_number_restraints 0
_refine_ls_restrained_S_all 1.062
_refine_ls_restrained_S_obs 1.091
_refine_ls_R_factor_all 0.0519
_refine_ls_R_factor_obs .0389
_refine_ls_shift/esd_max 0.045
_refine_ls_shift/esd_mean 0.004
_refine_ls_structure_factor_coef Fsqd
_refine_ls_weighting_details 'w = 1/[\s^2^(Fo^2^)+(0.0476P)^2^+0.1790P] where P=(Fo^2^+2Fc^2^)/3'
_refine_ls_weighting_scheme calc
_refine_ls_wR_factor_all 0.1007
_refine_ls_wR_factor_obs .0920
_reflns_number_observed 2971
_reflns_number_total 3667
_reflns_observed_criterion >2sigma(I)
_cod_data_source_file fg1255.cif
_cod_data_source_block guanid
_cod_depositor_comments
;
The following automatic conversions were performed:

'_refine_ls_weighting_scheme' value 'calc w =
1/[\s^2^(Fo^2^)+(0.0476P)^2^+0.1790P] where P=(Fo^2^+2Fc^2^)/3' was
changed to 'calc'. New tag '_refine_ls_weighting_details' was
created. The value of the new tag was set to 'w =
1/[\s^2^(Fo^2^)+(0.0476P)^2^+0.1790P] where P=(Fo^2^+2Fc^2^)/3'.

Automatic conversion script
Id: cif_fix_values 3143 2015-03-26 13:38:13Z robertas 
;
_cod_original_cell_volume 1041.2(5)
_cod_database_code 2006298

loop_
_symmetry_equiv_pos_as_xyz
'x, y, z'
'-x, -y, -z'

loop_
_atom_site_aniso_label
_atom_site_aniso_U_11
_atom_site_aniso_U_22
_atom_site_aniso_U_33
_atom_site_aniso_U_12
_atom_site_aniso_U_13
_atom_site_aniso_U_23
C1 .0502(9) .0391(8) .0428(9) .0184(7) .0063(7) .0129(7)
C2 .0738(13) .0702(12) .0463(10) .0398(10) .0136(9) .0166(9)
C3 .101(2) .0826(15) .0459(11) .0428(13) .0111(11) .0193(10)
C4 .090(2) .0662(13) .0545(12) .0277(11) -.0120(11) .0174(10)
C5 .0636(13) .0732(14) .0768(15) .0299(11) -.0065(11) .0191(11)
C6 .0537(11) .0671(12) .0565(11) .0278(9) .0055(9) .0145(9)
N7 .0515(8) .0516(8) .0399(7) .0316(7) .0107(6) .0119(6)
C8 .0440(8) .0436(8) .0430(8) .0234(7) .0150(7) .0164(7)
O9 .0668(8) .0659(8) .0462(7) .0471(7) .0148(6) .0157(6)
N10 .0507(8) .0541(8) .0382(7) .0319(7) .0114(6) .0115(6)
C11 .0394(8) .0629(10) .0448(10) .0318(8) .0161(7) .0209(8)
N12 .0499(8) .0772(11) .0440(9) .0330(8) .0099(7) .0068(8)
C13 .0481(9) .0453(9) .0369(8) .0195(7) .0018(7) .0110(7)
C14 .0630(11) .0782(13) .0491(11) .0405(10) .0100(9) .0227(9)
C15 .0760(14) .093(2) .0640(13) .0476(13) .0048(11) .0324(11)
C16 .086(2) .101(2) .0570(13) .0424(13) .0025(11) .0412(12)
C17 .087(2) .103(2) .0483(11) .0437(13) .0168(11) .0368(11)
C18 .0640(12) .0749(13) .0466(10) .0359(10) .0131(9) .0229(9)
N19 .0489(8) .0608(9) .0329(7) .0309(7) .0086(6) .0141(6)
C20 .0450(8) .0462(9) .0343(8) .0224(7) .0079(7) .0096(6)
O21 .0610(7) .0776(8) .0395(6) .0428(7) .0174(5) .0180(6)
N22 .0445(8) .0637(9) .0357(7) .0335(7) .0117(6) .0155(6)
C23 .0404(8) .0431(8) .0382(8) .0218(7) .0077(6) .0111(6)
N24 .0432(8) .0679(10) .0363(8) .0313(7) .0080(6) .0117(7)
N25 .0543(8) .0588(9) .0355(7) .0383(7) .0117(6) .0134(6)
C26 .0391(8) .0513(9) .0378(8) .0238(7) .0109(6) .0187(7)
C27 .0558(10) .0530(10) .0394(9) .0190(8) .0123(7) .0178(8)
C28 .0506(10) .0854(14) .0428(10) .0182(10) .0055(8) .0276(10)
C29 .0553(11) .103(2) .0601(12) .0416(11) .0165(9) .0479(12)
C30 .0665(12) .0684(13) .0793(14) .0419(11) .0242(11) .0411(11)
C31 .0509(10) .0512(10) .0562(11) .0237(8) .0077(8) .0174(8)

loop_
_atom_site_label
_atom_site_fract_x
_atom_site_fract_y
_atom_site_fract_z
_atom_site_U_iso_or_equiv
_atom_site_thermal_displace_type
_atom_site_calc_flag
_atom_site_refinement_flags
_atom_site_occupancy
_atom_site_disorder_group
_atom_site_type_symbol
C1 .3220(2) .4784(2) .66329(11) .0436(4) Uani d . 1 . C
C2 .2573(3) .5211(2) .75102(13) .0604(5) Uani d . 1 . C
C3 .3572(4) .5357(2) .84062(15) .0744(6) Uani d . 1 . C
C4 .5220(3) .5091(2) .8445(2) .0723(6) Uani d . 1 . C
C5 .5874(3) .4693(2) .7580(2) .0723(6) Uani d . 1 . C
C6 .4904(3) .4543(2) .66775(15) .0592(5) Uani d . 1 . C
N7 .2155(2) .46618(14) .57461(9) .0452(3) Uani d . 1 . N
C8 .2075(2) .3801(2) .48091(11) .0407(4) Uani d . 1 . C
O9 .3026(2) .30301(12) .46159(8) .0544(3) Uani d . 1 . O
N10 .0816(2) .39150(14) .41287(9) .0452(3) Uani d . 1 . N
C11 .0378(2) .2945(2) .32625(12) .0445(4) Uani d . 1 . C
N12 -.0139(2) .2101(2) .24671(11) .0576(4) Uani d . 1 . N
C13 .0576(2) .1890(2) -.02316(11) .0437(4) Uani d . 1 . C
C14 -.1008(3) .2273(2) -.02029(14) .0594(5) Uani d . 1 . C
C15 -.1817(3) .2463(2) -.1019(2) .0724(6) Uani d . 1 . C
C16 -.1068(3) .2275(3) -.1863(2) .0757(6) Uani d . 1 . C
C17 .0488(3) .1891(3) -.1894(2) .0738(6) Uani d . 1 . C
C18 .1331(3) .1696(2) -.10836(13) .0582(5) Uani d . 1 . C
N19 .1292(2) .17117(14) .06368(10) .0450(3) Uani d . 1 . N
C20 .2792(2) .1346(2) .08167(11) .0411(4) Uani d . 1 . C
O21 .3788(2) .10294(13) .02323(8) .0548(3) Uani d . 1 . O
N22 .3085(2) .13628(15) .17969(9) .0445(3) Uani d . 1 . N
C23 .4561(2) .1200(2) .22662(11) .0394(4) Uani d . 1 . C
N24 .5755(2) .0752(2) .17710(11) .0477(4) Uani d . 1 . N
N25 .4716(2) .14960(15) .32403(9) .0455(4) Uani d . 1 . N
C26 .5935(2) .1141(2) .38506(11) .0397(4) Uani d . 1 . C
C27 .6982(2) .2161(2) .47212(12) .0486(4) Uani d . 1 . C
C28 .8049(3) .1818(2) .53656(14) .0595(5) Uani d . 1 . C
C29 .8051(3) .0466(3) .5142(2) .0640(5) Uani d . 1 . C
C30 .7026(3) -.0542(2) .4267(2) .0625(5) Uani d . 1 . C
C31 .5957(2) -.0218(2) .36145(14) .0516(4) Uani d . 1 . C
H2 .136(3) .538(2) .7489(14) .070(6) Uiso d . 1 . H
H3 .304(3) .561(2) .9045(18) .099(8) Uiso d . 1 . H
H4 .592(3) .520(2) .9090(17) .090(7) Uiso d . 1 . H
H5 .704(3) .453(2) .7586(17) .098(8) Uiso d . 1 . H
H6 .529(3) .422(2) .6082(16) .074(6) Uiso d . 1 . H
H14 -.150(3) .242(2) .0397(16) .076(6) Uiso d . 1 . H
H15 -.301(3) .271(3) -.0981(17) .099(7) Uiso d . 1 . H
H16 -.162(3) .239(2) -.2441(18) .093(7) Uiso d . 1 . H
H17 .099(3) .172(3) -.2526(19) .102(8) Uiso d . 1 . H
H18 .242(3) .143(2) -.1083(14) .068(6) Uiso d . 1 . H
H27 .696(2) .3096(19) .4878(12) .055(5) Uiso d . 1 . H
H28 .883(3) .255(2) .5987(17) .087(7) Uiso d . 1 . H
H29 .881(3) .024(2) .5612(17) .089(7) Uiso d . 1 . H
H30 .700(3) -.148(2) .4085(15) .076(6) Uiso d . 1 . H
H31 .520(3) -.0921(19) .3003(13) .059(5) Uiso d . 1 . H
HN25 .406(2) .1968(19) .3563(13) .053(5) Uiso d . 1 . H
HN19 .071(2) .1892(17) .1159(13) .049(5) Uiso d . 1 . H
HN7 .125(3) .5049(19) .5782(13) .061(5) Uiso d . 1 . H
HN22 .229(3) .1538(18) .2136(13) .052(5) Uiso d . 1 . H
H24A .554(3) .0594(19) .1126(15) .059(5) Uiso d . 1 . H
H24B .686(3) .0913(19) .2117(14) .064(6) Uiso d . 1 . H

loop_
_atom_type_symbol
_atom_type_description
_atom_type_scat_dispersion_real
_atom_type_scat_dispersion_imag
_atom_type_scat_source
C C 0.0033 0.0016 'International Tables Vol C Tables 4.2.6.8 and 6.1.1.4'
H H 0.0000 0.0000 'International Tables Vol C Tables 4.2.6.8 and 6.1.1.4'
N N 0.0061 0.0033 'International Tables Vol C Tables 4.2.6.8 and 6.1.1.4'
O O 0.0106 0.0060 'International Tables Vol C Tables 4.2.6.8 and 6.1.1.4'

loop_
_geom_angle_atom_site_label_1
_geom_angle_atom_site_label_2
_geom_angle_atom_site_label_3
_geom_angle
C6 C1 C2 118.6(2)
C6 C1 N7 123.3(2)
C2 C1 N7 118.03(15)
C3 C2 C1 120.5(2)
C3 C2 H2 120.0(12)
C1 C2 H2 119.5(12)
C4 C3 C2 120.8(2)
C4 C3 H3 119.1(13)
C2 C3 H3 120.0(14)
C3 C4 C5 118.7(2)
C3 C4 H4 120.0(13)
C5 C4 H4 121.3(13)
C4 C5 C6 121.6(2)
C4 C5 H5 120.5(15)
C6 C5 H5 117.9(15)
C5 C6 C1 119.9(2)
C5 C6 H6 122.3(13)
C1 C6 H6 117.6(13)
C8 N7 C1 127.40(13)
HN7 N7 HN7 0.(4)
C8 N7 HN7 112.6(11)
C1 N7 HN7 118.8(11)
O9 C8 N7 123.30(14)
O9 C8 N10 125.41(14)
N7 C8 N10 111.28(13)
C11 N10 C8 115.15(13)
N12 C11 N10 174.7(2)
C18 C13 C14 119.5(2)
C18 C13 N19 124.64(15)
C14 C13 N19 115.89(15)
C15 C14 C13 120.1(2)
C15 C14 H14 121.4(12)
C13 C14 H14 118.5(12)
C16 C15 C14 120.5(2)
C16 C15 H15 121.4(14)
C14 C15 H15 118.0(14)
C17 C16 C15 119.5(2)
C17 C16 H16 118.9(14)
C15 C16 H16 121.6(14)
C16 C17 C18 121.2(2)
C16 C17 H17 118.4(14)
C18 C17 H17 120.3(14)
C13 C18 C17 119.2(2)
C13 C18 H18 117.7(12)
C17 C18 H18 123.1(12)
C20 N19 C13 128.72(14)
C20 N19 HN19 113.8(11)
C13 N19 HN19 117.5(11)
O21 C20 N19 126.61(14)
O21 C20 N22 122.76(14)
N19 C20 N22 110.64(13)
HN22 N22 C23 116.6(12)
HN22 N22 C20 116.4(12)
C23 N22 C20 126.91(13)
N24 C23 N25 122.39(14)
N24 C23 N22 120.96(14)
N25 C23 N22 116.64(13)
H24A N24 H24B 124.0(17)
H24A N24 C23 115.5(12)
H24B N24 C23 117.0(12)
H24B N24 O21 147.9(12)
HN25 N25 C23 119.5(12)
HN25 N25 C26 114.7(12)
C23 N25 C26 125.78(13)
C27 C26 C31 120.28(15)
C27 C26 N25 118.35(14)
C31 C26 N25 121.18(15)
C26 C27 C28 119.6(2)
C26 C27 H27 119.7(10)
C28 C27 H27 120.7(11)
C29 C28 C27 120.3(2)
C29 C28 H28 119.6(13)
C27 C28 H28 120.1(13)
C30 C29 C28 119.9(2)
C30 C29 H29 120.7(13)
C28 C29 H29 119.4(13)
C29 C30 C31 120.6(2)
C29 C30 H30 122.5(13)
C31 C30 H30 117.0(13)
C30 C31 C26 119.4(2)
C30 C31 H31 121.5(11)
C26 C31 H31 119.1(10)

loop_
_geom_bond_atom_site_label_1
_geom_bond_atom_site_label_2
_geom_bond_site_symmetry_2
_geom_bond_distance
_geom_bond_publ_flag
C1 C6 . 1.383(2) ?
C1 C2 . 1.387(2) ?
C1 N7 . 1.405(2) ?
C2 C3 . 1.385(3) ?
C2 H2 . 1.00(2) ?
C3 C4 . 1.369(3) ?
C3 H3 . 1.03(2) ?
C4 C5 . 1.370(3) ?
C4 H4 . .99(2) ?
C5 C6 . 1.381(3) ?
C5 H5 . .95(2) ?
C6 H6 . .93(2) ?
N7 HN7 . .90(2) ?
N7 C8 . 1.363(2) ?
C8 O9 . 1.232(2) ?
C8 N10 . 1.373(2) ?
N10 C11 . 1.293(2) ?
C11 N12 . 1.168(2) ?
C13 C18 . 1.379(2) ?
C13 C14 . 1.385(2) ?
C13 N19 . 1.409(2) ?
C14 C15 . 1.378(3) ?
C14 H14 . .96(2) ?
C15 C16 . 1.367(3) ?
C15 H15 . 1.02(2) ?
C16 C17 . 1.364(3) ?
C16 H16 . .96(2) ?
C17 C18 . 1.384(3) ?
C17 H17 . 1.00(3) ?
C18 H18 . .95(2) ?
N19 HN19 . .90(2) ?
N19 C20 . 1.344(2) ?
C20 O21 . 1.216(2) ?
C20 N22 . 1.402(2) ?
N22 HN22 . .84(2) ?
N22 C23 . 1.349(2) ?
C23 N24 . 1.311(2) ?
C23 N25 . 1.325(2) ?
N24 H24A . .88(2) ?
N24 H24B . .89(2) ?
N25 C26 . 1.432(2) ?
N25 HN25 . .88(2) ?
C26 C27 . 1.373(2) ?
C26 C31 . 1.383(2) ?
C27 C28 . 1.382(3) ?
C27 H27 . .95(2) ?
C28 C29 . 1.372(3) ?
C28 H28 . .99(2) ?
C29 C30 . 1.369(3) ?
C29 H29 . .98(2) ?
C30 C31 . 1.379(3) ?
C30 H30 . .94(2) ?
C31 H31 . .96(2) ?

loop_
_cod_related_entry_id
_cod_related_entry_database
_cod_related_entry_code
1 ChemSpider 21137654
